data_4119507
loop_
_publ_author_name
'Jordan M. Hoyt'
'Kevin T. Sylvester'
'Scott P. Semproni'
'Paul J. Chirik'

_publ_section_title
;
 Synthesis and Electronic Structure of Bis(imino)pyridine Iron
 Metallacyclic Intermediates in Iron-Catalyzed Cyclization Reactions
;
_journal_name_full 'Journal of the American Chemical Society'
_journal_page_first 4862
_journal_page_last 4877
_journal_paper_doi 10.1021/ja400895j
_journal_volume 135
_journal_year 2013
_chemical_formula_sum 'C55 H74 Fe N4 O3 S'
_chemical_formula_weight 927.09
_chemical_name_systematic
;
 ?
;
_space_group_IT_number 2
_symmetry_cell_setting triclinic
_symmetry_space_group_name_Hall '-P 1'
_symmetry_space_group_name_H-M 'P -1'
_atom_sites_solution_hydrogens geom
_atom_sites_solution_primary direct
_atom_sites_solution_secondary difmap
_audit_creation_method SHELXL-97
_cell_angle_alpha 68.9390(10)
_cell_angle_beta 71.6700(10)
_cell_angle_gamma 85.9630(10)
_cell_formula_units_Z 2
_cell_length_a 12.4942(2)
_cell_length_b 14.9302(2)
_cell_length_c 15.2417(2)
_cell_measurement_reflns_used 9972
_cell_measurement_temperature 100(2)
_cell_measurement_theta_max 65.94
_cell_measurement_theta_min 3.66
_cell_volume 2515.73(7)
_computing_cell_refinement 'Bruker SAINT'
_computing_data_collection 'Bruker APEX2'
_computing_data_reduction 'Bruker SAINT'
_computing_molecular_graphics 'ORTEP3 (Farraguia, 1994)'
_computing_structure_refinement 'SHELXL-97 (Sheldrick, 2008)'
_computing_structure_solution 'SIR92 (Giacavazzo, 1993)'
_diffrn_ambient_temperature 100(2)
_diffrn_measured_fraction_theta_full 'ACTA 50'
_diffrn_measured_fraction_theta_max 0.939
_diffrn_measurement_device_type 'Bruker APEX II CCD'
_diffrn_measurement_method 'phi and omega scans'
_diffrn_radiation_monochromator graphite
_diffrn_radiation_source 'fine-focus sealed tube'
_diffrn_radiation_type CuK\a
_diffrn_radiation_wavelength 1.54178
_diffrn_reflns_av_R_equivalents 0.0296
_diffrn_reflns_av_sigmaI/netI 0.0361
_diffrn_reflns_limit_h_max 14
_diffrn_reflns_limit_h_min -14
_diffrn_reflns_limit_k_max 17
_diffrn_reflns_limit_k_min -17
_diffrn_reflns_limit_l_max 17
_diffrn_reflns_limit_l_min -17
_diffrn_reflns_number 24186
_diffrn_reflns_theta_full 'ACTA 50'
_diffrn_reflns_theta_max 66.19
_diffrn_reflns_theta_min 3.66
_exptl_absorpt_coefficient_mu 3.146
_exptl_absorpt_correction_T_max 0.7528
_exptl_absorpt_correction_T_min 0.6055
_exptl_absorpt_correction_type multi-scan
_exptl_absorpt_process_details 'SADABS V2008/1 (BrukeR AXS)'
_exptl_crystal_colour blue
_exptl_crystal_density_diffrn 1.224
_exptl_crystal_description block
_exptl_crystal_F_000 996
_exptl_crystal_size_max 0.167
_exptl_crystal_size_mid 0.059
_exptl_crystal_size_min 0.042
_refine_diff_density_max 0.928
_refine_diff_density_min -0.381
_refine_diff_density_rms 0.069
_refine_ls_extinction_method none
_refine_ls_goodness_of_fit_ref 1.043
_refine_ls_hydrogen_treatment constr
_refine_ls_matrix_type full
_refine_ls_number_parameters 604
_refine_ls_number_reflns 8267
_refine_ls_number_restraints 0
_refine_ls_restrained_S_all 1.043
_refine_ls_R_factor_all 0.0474
_refine_ls_R_factor_gt 0.0450
_refine_ls_shift/su_max 0.001
_refine_ls_shift/su_mean 0.000
_refine_ls_structure_factor_coef Fsqd
_refine_ls_weighting_details 'calc w=1/[\s^2^(Fo^2^)+(0.0854P)^2^+0.9875P] where P=(Fo^2^+2Fc^2^)/3'
_refine_ls_weighting_scheme calc
_refine_ls_wR_factor_gt 0.1238
_refine_ls_wR_factor_ref 0.1263
_reflns_number_gt 7792
_reflns_number_total 8267
_reflns_threshold_expression >2\s(I)
_cod_data_source_file ja400895j_si_001_3.cif
_cod_data_source_block jmh11
_cod_original_cell_volume 2515.73(6)
_cod_database_code 4119507

loop_
_symmetry_equiv_pos_as_xyz
'x, y, z'
'-x, -y, -z'

loop_
_atom_site_label
_atom_site_type_symbol
_atom_site_fract_x
_atom_site_fract_y
_atom_site_fract_z
_atom_site_U_iso_or_equiv
_atom_site_adp_type
_atom_site_occupancy
_atom_site_symmetry_multiplicity
_atom_site_calc_flag
_atom_site_refinement_flags
_atom_site_disorder_assembly
_atom_site_disorder_group
C1 C 0.3931(2) 0.14059(17) 0.36972(18) 0.0347(5) Uani 1 1 d . . .
H1A H 0.4754 0.1492 0.3557 0.042 Uiso 1 1 calc R A 1
H1B H 0.3568 0.1219 0.4420 0.042 Uiso 1 1 calc R A 1
C2 C 0.34840(17) 0.23393(15) 0.31760(16) 0.0241(4) Uani 1 1 d . E .
C2S C -0.0956(3) 1.1249(3) 0.3176(3) 0.0660(9) Uani 1 1 d . . .
H2S1 H -0.1187 1.0847 0.3888 0.079 Uiso 1 1 calc R . .
H2S2 H -0.1398 1.1834 0.3093 0.079 Uiso 1 1 calc R . .
C3 C 0.33983(17) 0.25013(15) 0.22238(15) 0.0228(4) Uani 1 1 d . . .
C3S C -0.2336(4) 1.0406(3) 0.2988(3) 0.0812(12) Uani 1 1 d . . .
H3S1 H -0.2825 1.0946 0.3046 0.097 Uiso 1 1 calc R . .
H3S2 H -0.2496 0.9902 0.3653 0.097 Uiso 1 1 calc R . .
C4 C 0.35502(17) 0.18109(15) 0.17795(16) 0.0247(4) Uani 1 1 d . E .
C4S C -0.2594(6) 1.0016(3) 0.2316(5) 0.135(3) Uani 1 1 d . . .
H4S1 H -0.2504 1.0530 0.1675 0.203 Uiso 1 1 calc R . .
H4S2 H -0.3374 0.9749 0.2599 0.203 Uiso 1 1 calc R . .
H4S3 H -0.2078 0.9508 0.2225 0.203 Uiso 1 1 calc R . .
C5 C 0.31968(18) 0.20066(16) 0.09486(16) 0.0267(5) Uani 1 1 d . . .
H5 H 0.3324 0.1563 0.0613 0.032 Uiso 1 1 calc R E .
C6 C 0.26551(17) 0.28552(15) 0.06100(15) 0.0238(4) Uani 1 1 d . E .
C7 C 0.25615(16) 0.35215(15) 0.10763(14) 0.0216(4) Uani 1 1 d . . .
C8 C 0.19267(16) 0.43588(14) 0.09016(14) 0.0215(4) Uani 1 1 d . E .
C9 C 0.14594(18) 0.46326(15) 0.00545(15) 0.0249(4) Uani 1 1 d . . .
H9A H 0.2035 0.5022 -0.0562 0.030 Uiso 1 1 calc R E .
H9B H 0.0793 0.5024 0.0174 0.030 Uiso 1 1 calc R . .
C10 C 0.11172(19) 0.37200(16) -0.00561(16) 0.0281(5) Uani 1 1 d . E .
H10A H 0.0498 0.3360 0.0541 0.034 Uiso 1 1 calc R . .
H10B H 0.0834 0.3902 -0.0632 0.034 Uiso 1 1 calc R . .
C11 C 0.21143(19) 0.30743(16) -0.01976(16) 0.0282(5) Uani 1 1 d . . .
H11A H 0.1849 0.2465 -0.0199 0.034 Uiso 1 1 calc R E .
H11B H 0.2684 0.3396 -0.0847 0.034 Uiso 1 1 calc R . .
C12 C 0.4032(2) 0.08775(16) 0.22667(18) 0.0334(5) Uani 1 1 d . . .
H12A H 0.4864 0.0929 0.1980 0.040 Uiso 1 1 calc R B 1
H12B H 0.3745 0.0354 0.2133 0.040 Uiso 1 1 calc R B 1
C14 C 0.30367(17) 0.28911(14) 0.45221(15) 0.0227(4) Uani 1 1 d . E .
C15 C 0.40090(18) 0.30775(16) 0.47210(16) 0.0271(5) Uani 1 1 d . . .
C16 C 0.3918(2) 0.29078(18) 0.57055(17) 0.0326(5) Uani 1 1 d . . .
H16 H 0.4558 0.3036 0.5859 0.039 Uiso 1 1 calc R . .
C17 C 0.2925(2) 0.25593(18) 0.64565(17) 0.0341(5) Uani 1 1 d . . .
H17 H 0.2890 0.2430 0.7123 0.041 Uiso 1 1 calc R . .
C18 C 0.1978(2) 0.23969(17) 0.62410(16) 0.0318(5) Uani 1 1 d . . .
H18 H 0.1293 0.2162 0.6763 0.038 Uiso 1 1 calc R . .
C19 C 0.20089(18) 0.25707(15) 0.52725(16) 0.0268(5) Uani 1 1 d . . .
C20 C 0.51358(19) 0.34404(18) 0.39226(17) 0.0336(5) Uani 1 1 d . . .
H20 H 0.5033 0.3541 0.3270 0.040 Uiso 1 1 calc R . .
C21 C 0.5526(2) 0.4402(2) 0.3890(2) 0.0469(7) Uani 1 1 d . . .
H21A H 0.4926 0.4858 0.3830 0.070 Uiso 1 1 calc R . .
H21B H 0.6204 0.4657 0.3321 0.070 Uiso 1 1 calc R . .
H21C H 0.5700 0.4309 0.4500 0.070 Uiso 1 1 calc R . .
C22 C 0.6044(2) 0.2709(2) 0.4071(2) 0.0447(6) Uani 1 1 d . . .
H22A H 0.6743 0.2944 0.3521 0.067 Uiso 1 1 calc R . .
H22B H 0.5787 0.2094 0.4093 0.067 Uiso 1 1 calc R . .
H22C H 0.6183 0.2620 0.4694 0.067 Uiso 1 1 calc R . .
C23 C 0.09515(19) 0.23907(17) 0.50560(17) 0.0316(5) Uani 1 1 d . . .
H23 H 0.1096 0.2695 0.4326 0.038 Uiso 1 1 calc R . .
C24 C -0.0066(2) 0.2847(2) 0.5554(2) 0.0418(6) Uani 1 1 d . . .
H24A H -0.0219 0.2572 0.6273 0.063 Uiso 1 1 calc R . .
H24B H -0.0725 0.2721 0.5389 0.063 Uiso 1 1 calc R . .
H24C H 0.0087 0.3542 0.5323 0.063 Uiso 1 1 calc R . .
C25 C 0.0703(3) 0.1320(2) 0.5347(3) 0.0511(7) Uani 1 1 d . . .
H25A H 0.1329 0.1052 0.4956 0.077 Uiso 1 1 calc R . .
H25B H 0.0005 0.1225 0.5219 0.077 Uiso 1 1 calc R . .
H25C H 0.0614 0.0993 0.6051 0.077 Uiso 1 1 calc R . .
C26 C 0.11858(17) 0.56556(15) 0.14542(14) 0.0207(4) Uani 1 1 d . E .
C27 C 0.01452(17) 0.56266(16) 0.21832(15) 0.0232(4) Uani 1 1 d . . .
C28 C -0.03848(19) 0.64846(17) 0.21436(16) 0.0282(5) Uani 1 1 d . . .
H28 H -0.1082 0.6478 0.2633 0.034 Uiso 1 1 calc R . .
C29 C 0.0082(2) 0.73486(17) 0.14056(17) 0.0313(5) Uani 1 1 d . . .
H29 H -0.0287 0.7929 0.1397 0.038 Uiso 1 1 calc R . .
C30 C 0.1082(2) 0.73620(16) 0.06853(16) 0.0297(5) Uani 1 1 d . . .
H30 H 0.1391 0.7956 0.0177 0.036 Uiso 1 1 calc R . .
C31 C 0.16565(18) 0.65229(15) 0.06816(15) 0.0238(4) Uani 1 1 d . . .
C32 C -0.04024(17) 0.46765(16) 0.29514(15) 0.0259(4) Uani 1 1 d . . .
H32 H 0.0208 0.4270 0.3160 0.031 Uiso 1 1 calc R . .
C33 C -0.0962(2) 0.41519(18) 0.24985(18) 0.0351(5) Uani 1 1 d . . .
H33A H -0.1560 0.4538 0.2279 0.053 Uiso 1 1 calc R . .
H33B H -0.1288 0.3528 0.2995 0.053 Uiso 1 1 calc R . .
H33C H -0.0396 0.4054 0.1931 0.053 Uiso 1 1 calc R . .
C34 C -0.1265(2) 0.47704(18) 0.38801(17) 0.0340(5) Uani 1 1 d . . .
H34A H -0.0910 0.5121 0.4158 0.051 Uiso 1 1 calc R . .
H34B H -0.1532 0.4129 0.4370 0.051 Uiso 1 1 calc R . .
H34C H -0.1906 0.5122 0.3706 0.051 Uiso 1 1 calc R . .
C35 C 0.27531(19) 0.65972(16) -0.01417(15) 0.0271(5) Uani 1 1 d . . .
H35 H 0.3033 0.5936 -0.0049 0.033 Uiso 1 1 calc R . .
C36 C 0.2577(2) 0.70172(18) -0.11683(16) 0.0344(5) Uani 1 1 d . . .
H36A H 0.1970 0.6644 -0.1180 0.052 Uiso 1 1 calc R . .
H36B H 0.3276 0.6986 -0.1676 0.052 Uiso 1 1 calc R . .
H36C H 0.2372 0.7688 -0.1301 0.052 Uiso 1 1 calc R . .
C37 C 0.3659(2) 0.72131(19) -0.01109(19) 0.0375(5) Uani 1 1 d . . .
H37A H 0.3415 0.7873 -0.0229 0.056 Uiso 1 1 calc R . .
H37B H 0.4368 0.7213 -0.0624 0.056 Uiso 1 1 calc R . .
H37C H 0.3774 0.6948 0.0540 0.056 Uiso 1 1 calc R . .
C38 C 0.41206(17) 0.51046(15) 0.19472(15) 0.0227(4) Uani 1 1 d . E .
C39 C 0.39897(19) 0.58305(18) 0.2267(2) 0.0361(6) Uani 1 1 d . . .
C42 C 0.47976(19) 0.66341(17) 0.20748(18) 0.0308(5) Uani 1 1 d . F .
H40A H 0.5523 0.6383 0.2171 0.037 Uiso 1 1 calc R . .
H40B H 0.4944 0.7109 0.1396 0.037 Uiso 1 1 calc R . .
C43 C 0.3092(2) 0.65422(17) 0.34350(17) 0.0351(5) Uani 1 1 d . . .
H41A H 0.2499 0.6996 0.3564 0.042 Uiso 1 1 calc R C 1
H41B H 0.3142 0.6082 0.4076 0.042 Uiso 1 1 calc R C 1
C41 C 0.21630(17) 0.50447(14) 0.34023(15) 0.0224(4) Uani 1 1 d . . .
H43A H 0.1344 0.5137 0.3524 0.027 Uiso 1 1 calc R D 1
H43B H 0.2300 0.4719 0.4046 0.027 Uiso 1 1 calc R D 1
C44 C 0.5205(2) 0.4955(2) 0.1260(2) 0.0529(8) Uani 1 1 d . . .
H44A H 0.5238 0.5335 0.0577 0.079 Uiso 1 1 calc R F .
H44B H 0.5255 0.4273 0.1344 0.079 Uiso 1 1 calc R . .
H44C H 0.5837 0.5160 0.1407 0.079 Uiso 1 1 calc R . .
C45 C 0.34478(19) 0.87908(15) 0.18125(17) 0.0298(5) Uani 1 1 d . F .
C46 C 0.2332(2) 0.89414(18) 0.2257(2) 0.0426(6) Uani 1 1 d . . .
H46 H 0.2021 0.8705 0.2958 0.051 Uiso 1 1 calc R . .
C47 C 0.1678(2) 0.9438(2) 0.1673(3) 0.0547(8) Uani 1 1 d . . .
H47 H 0.0910 0.9530 0.1978 0.066 Uiso 1 1 calc R . .
C48 C 0.2117(2) 0.98002(19) 0.0660(3) 0.0517(8) Uani 1 1 d . . .
C49 C 0.3235(2) 0.96411(18) 0.0219(2) 0.0431(6) Uani 1 1 d . . .
H49 H 0.3544 0.9885 -0.0481 0.052 Uiso 1 1 calc R . .
C50 C 0.3907(2) 0.91294(16) 0.07914(18) 0.0324(5) Uani 1 1 d . . .
H50 H 0.4666 0.9014 0.0487 0.039 Uiso 1 1 calc R . .
C51 C 0.1399(3) 1.0372(2) 0.0036(4) 0.0782(12) Uani 1 1 d . . .
H51A H 0.1032 0.9941 -0.0150 0.117 Uiso 1 1 calc R . .
H51B H 0.1877 1.0860 -0.0562 0.117 Uiso 1 1 calc R . .
H51C H 0.0822 1.0687 0.0415 0.117 Uiso 1 1 calc R . .
N1 N 0.30655(14) 0.30287(12) 0.35277(12) 0.0215(4) Uani 1 1 d . . .
N2 N 0.29978(14) 0.33798(12) 0.18302(12) 0.0205(3) Uani 1 1 d . E .
N3 N 0.17771(13) 0.47791(12) 0.15605(12) 0.0195(3) Uani 1 1 d . . .
N4 N 0.41896(16) 0.70642(13) 0.28244(13) 0.0272(4) Uani 1 1 d . F .
O1 O 0.54579(14) 0.85055(11) 0.19707(13) 0.0350(4) Uani 1 1 d . F .
O1S O -0.1189(2) 1.07330(16) 0.26354(17) 0.0637(6) Uani 1 1 d . . .
O2 O 0.38440(17) 0.83852(12) 0.34671(13) 0.0409(4) Uani 1 1 d . F .
S1 S 0.43127(5) 0.82116(4) 0.25599(4) 0.02854(14) Uani 1 1 d . . .
Fe1 Fe 0.27155(2) 0.42537(2) 0.25228(2) 0.01867(11) Uani 1 1 d . E .
C13A C 0.3713(4) 0.0632(3) 0.3375(3) 0.0367(14) Uani 0.606(9) 1 d P E 1
H13A H 0.2899 0.0440 0.3670 0.044 Uiso 0.606(9) 1 calc PR E 1
H13B H 0.4133 0.0068 0.3648 0.044 Uiso 0.606(9) 1 calc PR E 1
C13B C 0.4574(5) 0.0910(4) 0.2998(5) 0.0284(19) Uani 0.394(9) 1 d P E 2
H13C H 0.5329 0.1239 0.2631 0.034 Uiso 0.394(9) 1 calc PR E 2
H13D H 0.4688 0.0242 0.3395 0.034 Uiso 0.394(9) 1 calc PR E 2
C40A C 0.2836(2) 0.6024(2) 0.2845(2) 0.0215(9) Uani 0.700(8) 1 d P F 1
H42A H 0.2452 0.6462 0.2377 0.026 Uiso 0.700(8) 1 calc PR F 1
C40B C 0.3085(6) 0.5586(5) 0.3414(5) 0.022(2) Uiso 0.300(8) 1 d P F 2
H42B H 0.3448 0.5154 0.3901 0.027 Uiso 0.300(8) 1 calc PR F 2
C1SA C 0.0271(3) 1.1525(3) 0.2825(3) 0.0788(11) Uani 1 1 d . . .
H1S1 H 0.0699 1.0947 0.2999 0.118 Uiso 1 1 calc R . .
H1S2 H 0.0403 1.1957 0.3140 0.118 Uiso 1 1 calc R . .
H1S3 H 0.0519 1.1853 0.2105 0.118 Uiso 1 1 calc R . .

loop_
_atom_site_aniso_label
_atom_site_aniso_U_11
_atom_site_aniso_U_22
_atom_site_aniso_U_33
_atom_site_aniso_U_23
_atom_site_aniso_U_13
_atom_site_aniso_U_12
C1 0.0423(14) 0.0286(12) 0.0353(12) -0.0118(10) -0.0165(11) 0.0110(10)
C2 0.0224(10) 0.0219(10) 0.0285(10) -0.0086(8) -0.0087(9) -0.0002(8)
C2S 0.070(2) 0.0498(19) 0.071(2) -0.0195(16) -0.0149(18) 0.0030(15)
C3 0.0179(10) 0.0207(10) 0.0293(10) -0.0096(8) -0.0053(9) -0.0021(7)
C3S 0.108(3) 0.050(2) 0.089(3) -0.0011(19) -0.061(3) 0.001(2)
C4 0.0200(10) 0.0221(11) 0.0309(11) -0.0103(8) -0.0049(9) -0.0015(8)
C4S 0.221(7) 0.051(3) 0.177(6) -0.002(3) -0.160(6) -0.013(3)
C5 0.0241(11) 0.0266(11) 0.0332(11) -0.0174(9) -0.0054(9) -0.0022(8)
C6 0.0194(10) 0.0262(11) 0.0259(10) -0.0120(8) -0.0029(8) -0.0051(8)
C7 0.0185(10) 0.0232(10) 0.0216(9) -0.0077(8) -0.0035(8) -0.0046(7)
C8 0.0188(10) 0.0223(10) 0.0225(9) -0.0074(8) -0.0047(8) -0.0055(7)
C9 0.0253(11) 0.0275(11) 0.0254(10) -0.0114(8) -0.0101(9) -0.0004(8)
C10 0.0284(11) 0.0323(12) 0.0292(10) -0.0139(9) -0.0125(9) -0.0014(9)
C11 0.0301(11) 0.0301(12) 0.0287(10) -0.0156(9) -0.0080(9) -0.0023(9)
C12 0.0375(13) 0.0250(12) 0.0415(13) -0.0165(10) -0.0129(11) 0.0057(9)
C14 0.0255(11) 0.0202(10) 0.0230(10) -0.0072(8) -0.0092(9) 0.0037(8)
C15 0.0267(11) 0.0277(11) 0.0274(10) -0.0087(9) -0.0109(9) 0.0026(8)
C16 0.0317(12) 0.0390(13) 0.0329(12) -0.0143(10) -0.0173(10) 0.0067(10)
C17 0.0395(13) 0.0416(14) 0.0247(11) -0.0134(10) -0.0147(10) 0.0118(10)
C18 0.0294(12) 0.0351(13) 0.0251(10) -0.0085(9) -0.0047(10) 0.0071(9)
C19 0.0265(11) 0.0251(11) 0.0277(10) -0.0083(8) -0.0091(9) 0.0053(8)
C20 0.0283(12) 0.0434(14) 0.0277(11) -0.0083(10) -0.0101(10) -0.0072(10)
C21 0.0438(15) 0.0477(16) 0.0493(15) -0.0094(12) -0.0210(13) -0.0114(12)
C22 0.0271(12) 0.0600(18) 0.0424(14) -0.0177(13) -0.0049(11) 0.0003(11)
C23 0.0250(11) 0.0364(13) 0.0283(11) -0.0065(9) -0.0070(9) -0.0009(9)
C24 0.0253(12) 0.0437(15) 0.0524(15) -0.0136(12) -0.0104(12) 0.0009(10)
C25 0.0485(16) 0.0443(16) 0.0701(19) -0.0260(14) -0.0248(15) 0.0018(12)
C26 0.0209(10) 0.0231(10) 0.0221(9) -0.0096(8) -0.0100(8) 0.0006(8)
C27 0.0218(10) 0.0302(11) 0.0225(9) -0.0120(8) -0.0104(9) 0.0011(8)
C28 0.0267(11) 0.0349(12) 0.0279(10) -0.0162(9) -0.0102(9) 0.0063(9)
C29 0.0396(13) 0.0271(12) 0.0334(11) -0.0146(9) -0.0166(11) 0.0094(9)
C30 0.0377(13) 0.0242(11) 0.0272(10) -0.0067(9) -0.0128(10) 0.0005(9)
C31 0.0281(11) 0.0233(11) 0.0235(10) -0.0088(8) -0.0115(9) -0.0019(8)
C32 0.0200(10) 0.0312(12) 0.0254(10) -0.0102(9) -0.0050(9) -0.0011(8)
C33 0.0288(12) 0.0398(13) 0.0356(12) -0.0156(10) -0.0037(10) -0.0102(10)
C34 0.0269(12) 0.0421(14) 0.0278(11) -0.0115(10) -0.0021(10) 0.0001(9)
C35 0.0298(11) 0.0238(11) 0.0245(10) -0.0056(8) -0.0065(9) -0.0043(8)
C36 0.0428(14) 0.0310(12) 0.0259(11) -0.0068(9) -0.0086(10) -0.0037(10)
C37 0.0356(13) 0.0373(14) 0.0369(12) -0.0086(10) -0.0102(11) -0.0116(10)
C38 0.0196(10) 0.0244(10) 0.0227(9) -0.0065(8) -0.0059(8) -0.0029(8)
C39 0.0216(11) 0.0366(13) 0.0514(14) -0.0254(11) 0.0003(11) -0.0076(9)
C42 0.0240(11) 0.0280(12) 0.0412(12) -0.0146(10) -0.0077(10) -0.0035(9)
C43 0.0453(14) 0.0271(12) 0.0275(11) -0.0128(9) 0.0023(10) -0.0113(10)
C41 0.0234(10) 0.0219(10) 0.0227(9) -0.0090(8) -0.0063(8) -0.0011(8)
C44 0.0399(15) 0.0608(18) 0.0574(17) -0.0408(15) 0.0141(13) -0.0231(13)
C45 0.0315(12) 0.0181(10) 0.0416(12) -0.0079(9) -0.0157(10) -0.0041(8)
C46 0.0329(13) 0.0290(13) 0.0589(16) -0.0094(11) -0.0104(12) -0.0074(10)
C47 0.0313(14) 0.0327(14) 0.093(2) -0.0116(15) -0.0216(15) -0.0023(11)
C48 0.0472(16) 0.0239(13) 0.094(2) -0.0107(14) -0.0467(17) -0.0030(11)
C49 0.0609(17) 0.0244(12) 0.0533(15) -0.0058(11) -0.0379(14) -0.0057(11)
C50 0.0389(13) 0.0233(11) 0.0405(12) -0.0098(9) -0.0207(11) -0.0018(9)
C51 0.076(2) 0.0418(18) 0.132(3) -0.0097(19) -0.078(3) 0.0021(15)
N1 0.0201(8) 0.0215(9) 0.0225(8) -0.0074(7) -0.0061(7) -0.0008(6)
N2 0.0178(8) 0.0210(9) 0.0224(8) -0.0078(7) -0.0051(7) -0.0020(6)
N3 0.0176(8) 0.0213(9) 0.0204(8) -0.0084(6) -0.0049(7) -0.0032(6)
N4 0.0355(10) 0.0211(9) 0.0274(9) -0.0085(7) -0.0123(8) -0.0038(7)
O1 0.0343(9) 0.0274(8) 0.0457(9) -0.0062(7) -0.0217(8) -0.0075(6)
O1S 0.0788(16) 0.0457(12) 0.0667(14) -0.0112(10) -0.0311(12) -0.0062(11)
O2 0.0648(12) 0.0270(9) 0.0382(9) -0.0152(7) -0.0201(9) -0.0036(8)
S1 0.0361(3) 0.0208(3) 0.0323(3) -0.0074(2) -0.0166(2) -0.0049(2)
Fe1 0.01848(18) 0.01813(18) 0.02080(17) -0.00787(12) -0.00638(13) -0.00153(11)
C13A 0.049(3) 0.022(2) 0.040(2) -0.0088(16) -0.018(2) 0.0046(18)
C13B 0.028(4) 0.020(3) 0.039(3) -0.011(2) -0.014(3) 0.006(2)
C40A 0.0208(16) 0.0218(16) 0.0219(16) -0.0084(12) -0.0056(12) -0.0004(11)
C1SA 0.055(2) 0.066(2) 0.090(3) -0.007(2) -0.011(2) -0.0108(17)

loop_
_atom_type_symbol
_atom_type_description
_atom_type_scat_dispersion_real
_atom_type_scat_dispersion_imag
_atom_type_scat_source
C C 0.0181 0.0091 'International Tables Vol C Tables 4.2.6.8 and 6.1.1.4'
H H 0.0000 0.0000 'International Tables Vol C Tables 4.2.6.8 and 6.1.1.4'
N N 0.0311 0.0180 'International Tables Vol C Tables 4.2.6.8 and 6.1.1.4'
O O 0.0492 0.0322 'International Tables Vol C Tables 4.2.6.8 and 6.1.1.4'
S S 0.3331 0.5567 'International Tables Vol C Tables 4.2.6.8 and 6.1.1.4'
Fe Fe -1.1336 3.1974 'International Tables Vol C Tables 4.2.6.8 and 6.1.1.4'

loop_
_geom_angle_atom_site_label_1
_geom_angle_atom_site_label_2
_geom_angle_atom_site_label_3
_geom_angle
C13A C1 C2 111.4(2)
C13A C1 C13B 42.3(3)
C2 C1 C13B 112.4(3)
N1 C2 C3 113.73(18)
N1 C2 C1 127.7(2)
C3 C2 C1 118.41(19)
O1S C2S C1SA 110.5(3)
N2 C3 C4 122.13(19)
N2 C3 C2 112.30(18)
C4 C3 C2 125.04(19)
O1S C3S C4S 110.9(5)
C3 C4 C5 118.30(19)
C3 C4 C12 117.3(2)
C5 C4 C12 124.32(19)
C4 C5 C6 120.07(19)
C7 C6 C5 118.16(19)
C7 C6 C11 117.79(19)
C5 C6 C11 123.99(19)
N2 C7 C6 122.30(19)
N2 C7 C8 112.39(17)
C6 C7 C8 125.04(19)
N3 C8 C7 114.16(18)
N3 C8 C9 127.80(19)
C7 C8 C9 117.95(18)
C8 C9 C10 109.48(17)
C11 C10 C9 111.30(18)
C6 C11 C10 111.66(17)
C13B C12 C4 114.4(3)
C13B C12 C13A 42.0(3)
C4 C12 C13A 111.3(2)
C19 C14 C15 121.72(19)
C19 C14 N1 117.35(18)
C15 C14 N1 120.93(18)
C16 C15 C14 117.5(2)
C16 C15 C20 119.3(2)
C14 C15 C20 123.19(19)
C17 C16 C15 121.5(2)
C16 C17 C18 119.9(2)
C17 C18 C19 121.3(2)
C18 C19 C14 118.1(2)
C18 C19 C23 120.1(2)
C14 C19 C23 121.80(19)
C15 C20 C21 111.2(2)
C15 C20 C22 111.5(2)
C21 C20 C22 109.9(2)
C24 C23 C19 112.1(2)
C24 C23 C25 110.5(2)
C19 C23 C25 111.3(2)
C31 C26 C27 121.10(19)
C31 C26 N3 121.26(18)
C27 C26 N3 117.55(18)
C28 C27 C26 118.3(2)
C28 C27 C32 121.24(19)
C26 C27 C32 120.42(19)
C29 C28 C27 121.4(2)
C30 C29 C28 119.7(2)
C29 C30 C31 121.7(2)
C30 C31 C26 117.78(19)
C30 C31 C35 118.53(19)
C26 C31 C35 123.69(19)
C27 C32 C34 113.73(19)
C27 C32 C33 110.24(18)
C34 C32 C33 109.68(18)
C31 C35 C37 111.54(18)
C31 C35 C36 111.46(19)
C37 C35 C36 109.22(19)
C39 C38 C44 122.4(2)
C39 C38 Fe1 111.68(16)
C44 C38 Fe1 125.92(16)
C38 C39 C40A 120.0(2)
C38 C39 C42 131.6(2)
C40A C39 C42 108.1(2)
C38 C39 C40B 114.3(3)
C40A C39 C40B 36.3(3)
C42 C39 C40B 107.5(3)
N4 C42 C39 103.11(18)
C40B C43 N4 111.4(3)
C40B C43 C40A 40.0(3)
N4 C43 C40A 105.39(19)
C40B C41 C40A 38.9(3)
C40B C41 Fe1 112.2(3)
C40A C41 Fe1 106.44(15)
C50 C45 C46 120.6(2)
C50 C45 S1 119.75(18)
C46 C45 S1 119.6(2)
C47 C46 C45 119.4(3)
C48 C47 C46 121.3(3)
C47 C48 C49 119.0(3)
C47 C48 C51 120.4(3)
C49 C48 C51 120.6(3)
C48 C49 C50 120.9(3)
C45 C50 C49 118.8(2)
C2 N1 C14 117.68(17)
C2 N1 Fe1 115.17(14)
C14 N1 Fe1 126.66(13)
C3 N2 C7 118.12(17)
C3 N2 Fe1 119.82(14)
C7 N2 Fe1 120.27(14)
C8 N3 C26 120.18(17)
C8 N3 Fe1 114.98(14)
C26 N3 Fe1 123.63(12)
C43 N4 C42 110.38(17)
C43 N4 S1 119.85(16)
C42 N4 S1 119.91(15)
C2S O1S C3S 112.2(3)
O1 S1 O2 120.42(11)
O1 S1 N4 106.82(10)
O2 S1 N4 107.15(10)
O1 S1 C45 107.34(10)
O2 S1 C45 106.24(11)
N4 S1 C45 108.44(10)
N2 Fe1 C38 105.08(8)
N2 Fe1 C41 170.06(8)
C38 Fe1 C41 84.82(8)
N2 Fe1 N1 77.57(7)
C38 Fe1 N1 105.39(8)
C41 Fe1 N1 99.20(8)
N2 Fe1 N3 77.45(7)
C38 Fe1 N3 106.67(7)
C41 Fe1 N3 100.83(8)
N1 Fe1 N3 143.40(7)
C1 C13A C12 115.9(3)
C12 C13B C1 115.6(4)
C43 C40A C39 102.9(2)
C43 C40A C41 118.5(2)
C39 C40A C41 106.9(2)
C43 C40B C41 128.6(5)
C43 C40B C39 97.0(4)
C41 C40B C39 102.4(4)

loop_
_geom_bond_atom_site_label_1
_geom_bond_atom_site_label_2
_geom_bond_distance
C1 C13A 1.478(5)
C1 C2 1.503(3)
C1 C13B 1.508(6)
C2 N1 1.328(3)
C2 C3 1.421(3)
C2S O1S 1.412(4)
C2S C1SA 1.491(5)
C3 N2 1.364(3)
C3 C4 1.396(3)
C3S O1S 1.416(5)
C3S C4S 1.469(7)
C4 C5 1.397(3)
C4 C12 1.508(3)
C5 C6 1.400(3)
C6 C7 1.396(3)
C6 C11 1.510(3)
C7 N2 1.366(3)
C7 C8 1.420(3)
C8 N3 1.325(3)
C8 C9 1.495(3)
C9 C10 1.536(3)
C10 C11 1.529(3)
C12 C13B 1.491(6)
C12 C13A 1.517(5)
C14 C19 1.398(3)
C14 C15 1.409(3)
C14 N1 1.443(3)
C15 C16 1.397(3)
C15 C20 1.521(3)
C16 C17 1.375(4)
C17 C18 1.381(4)
C18 C19 1.392(3)
C19 C23 1.521(3)
C20 C21 1.529(4)
C20 C22 1.530(4)
C23 C24 1.517(4)
C23 C25 1.524(4)
C26 C31 1.409(3)
C26 C27 1.411(3)
C26 N3 1.439(3)
C27 C28 1.390(3)
C27 C32 1.513(3)
C28 C29 1.386(3)
C29 C30 1.375(3)
C30 C31 1.400(3)
C31 C35 1.518(3)
C32 C34 1.532(3)
C32 C33 1.533(3)
C35 C37 1.529(3)
C35 C36 1.544(3)
C38 C39 1.320(3)
C38 C44 1.488(3)
C38 Fe1 2.002(2)
C39 C40A 1.505(4)
C39 C42 1.509(3)
C39 C40B 1.681(7)
C42 N4 1.486(3)
C43 C40B 1.441(7)
C43 N4 1.476(3)
C43 C40A 1.493(4)
C41 C40B 1.460(7)
C41 C40A 1.548(3)
C41 Fe1 2.027(2)
C45 C50 1.386(3)
C45 C46 1.387(4)
C45 S1 1.774(2)
C46 C47 1.381(4)
C47 C48 1.373(5)
C48 C49 1.392(4)
C48 C51 1.511(4)
C49 C50 1.393(4)
N1 Fe1 2.0439(17)
N2 Fe1 1.9059(17)
N3 Fe1 2.0656(17)
N4 S1 1.6195(18)
O1 S1 1.4294(17)
O2 S1 1.4314(18)

loop_
_geom_torsion_atom_site_label_1
_geom_torsion_atom_site_label_2
_geom_torsion_atom_site_label_3
_geom_torsion_atom_site_label_4
_geom_torsion
C13A C1 C2 N1 147.3(3)
C13B C1 C2 N1 -166.9(3)
C13A C1 C2 C3 -27.1(3)
C13B C1 C2 C3 18.7(4)
N1 C2 C3 N2 5.8(3)
C1 C2 C3 N2 -179.04(19)
N1 C2 C3 C4 -165.89(19)
C1 C2 C3 C4 9.3(3)
N2 C3 C4 C5 -5.0(3)
C2 C3 C4 C5 165.9(2)
N2 C3 C4 C12 178.19(19)
C2 C3 C4 C12 -10.9(3)
C3 C4 C5 C6 -3.1(3)
C12 C4 C5 C6 173.5(2)
C4 C5 C6 C7 4.8(3)
C4 C5 C6 C11 -172.05(19)
C5 C6 C7 N2 1.3(3)
C11 C6 C7 N2 178.44(17)
C5 C6 C7 C8 -172.26(18)
C11 C6 C7 C8 4.8(3)
N2 C7 C8 N3 -6.9(2)
C6 C7 C8 N3 167.29(19)
N2 C7 C8 C9 176.35(17)
C6 C7 C8 C9 -9.5(3)
N3 C8 C9 C10 -141.4(2)
C7 C8 C9 C10 34.9(2)
C8 C9 C10 C11 -57.0(2)
C7 C6 C11 C10 -26.8(3)
C5 C6 C11 C10 150.1(2)
C9 C10 C11 C6 53.3(2)
C3 C4 C12 C13B -15.9(4)
C5 C4 C12 C13B 167.4(3)
C3 C4 C12 C13A 29.7(3)
C5 C4 C12 C13A -146.9(3)
C19 C14 C15 C16 1.5(3)
N1 C14 C15 C16 -178.71(19)
C19 C14 C15 C20 -179.1(2)
N1 C14 C15 C20 0.7(3)
C14 C15 C16 C17 0.9(3)
C20 C15 C16 C17 -178.5(2)
C15 C16 C17 C18 -2.0(4)
C16 C17 C18 C19 0.6(4)
C17 C18 C19 C14 1.7(3)
C17 C18 C19 C23 -179.7(2)
C15 C14 C19 C18 -2.8(3)
N1 C14 C19 C18 177.43(19)
C15 C14 C19 C23 178.6(2)
N1 C14 C19 C23 -1.2(3)
C16 C15 C20 C21 -59.7(3)
C14 C15 C20 C21 120.9(2)
C16 C15 C20 C22 63.3(3)
C14 C15 C20 C22 -116.1(2)
C18 C19 C23 C24 49.2(3)
C14 C19 C23 C24 -132.2(2)
C18 C19 C23 C25 -75.1(3)
C14 C19 C23 C25 103.5(3)
C31 C26 C27 C28 -2.5(3)
N3 C26 C27 C28 174.04(18)
C31 C26 C27 C32 174.22(18)
N3 C26 C27 C32 -9.2(3)
C26 C27 C28 C29 0.7(3)
C32 C27 C28 C29 -176.1(2)
C27 C28 C29 C30 1.0(3)
C28 C29 C30 C31 -0.9(3)
C29 C30 C31 C26 -1.0(3)
C29 C30 C31 C35 179.8(2)
C27 C26 C31 C30 2.7(3)
N3 C26 C31 C30 -173.77(18)
C27 C26 C31 C35 -178.08(18)
N3 C26 C31 C35 5.5(3)
C28 C27 C32 C34 -24.0(3)
C26 C27 C32 C34 159.33(19)
C28 C27 C32 C33 99.7(2)
C26 C27 C32 C33 -77.0(2)
C30 C31 C35 C37 63.4(3)
C26 C31 C35 C37 -115.8(2)
C30 C31 C35 C36 -59.0(3)
C26 C31 C35 C36 121.8(2)
C44 C38 C39 C40A 171.5(3)
Fe1 C38 C39 C40A -9.7(3)
C44 C38 C39 C42 -0.9(5)
Fe1 C38 C39 C42 177.9(2)
C44 C38 C39 C40B -148.0(4)
Fe1 C38 C39 C40B 30.8(4)
C38 C39 C42 N4 -168.0(3)
C40A C39 C42 N4 18.9(3)
C40B C39 C42 N4 -19.3(4)
C50 C45 C46 C47 -0.3(4)
S1 C45 C46 C47 176.6(2)
C45 C46 C47 C48 -1.2(4)
C46 C47 C48 C49 1.5(4)
C46 C47 C48 C51 -177.8(3)
C47 C48 C49 C50 -0.5(4)
C51 C48 C49 C50 178.8(3)
C46 C45 C50 C49 1.3(3)
S1 C45 C50 C49 -175.54(18)
C48 C49 C50 C45 -0.9(4)
C3 C2 N1 C14 175.38(18)
C1 C2 N1 C14 0.7(3)
C3 C2 N1 Fe1 -12.1(2)
C1 C2 N1 Fe1 173.24(18)
C19 C14 N1 C2 -99.7(2)
C15 C14 N1 C2 80.5(2)
C19 C14 N1 Fe1 88.7(2)
C15 C14 N1 Fe1 -91.0(2)
C4 C3 N2 C7 11.0(3)
C2 C3 N2 C7 -160.97(17)
C4 C3 N2 Fe1 175.77(15)
C2 C3 N2 Fe1 3.8(2)
C6 C7 N2 C3 -9.1(3)
C8 C7 N2 C3 165.21(17)
C6 C7 N2 Fe1 -173.85(15)
C8 C7 N2 Fe1 0.5(2)
C7 C8 N3 C26 177.64(16)
C9 C8 N3 C26 -5.9(3)
C7 C8 N3 Fe1 9.8(2)
C9 C8 N3 Fe1 -173.82(16)
C31 C26 N3 C8 -68.7(3)
C27 C26 N3 C8 114.7(2)
C31 C26 N3 Fe1 98.07(19)
C27 C26 N3 Fe1 -78.5(2)
C40B C43 N4 C42 22.0(4)
C40A C43 N4 C42 -19.9(3)
C40B C43 N4 S1 167.7(4)
C40A C43 N4 S1 125.87(19)
C39 C42 N4 C43 0.7(3)
C39 C42 N4 S1 -145.05(17)
C1SA C2S O1S C3S 176.3(3)
C4S C3S O1S C2S 170.6(3)
C43 N4 S1 O1 179.83(16)
C42 N4 S1 O1 -37.66(19)
C43 N4 S1 O2 49.53(19)
C42 N4 S1 O2 -167.96(17)
C43 N4 S1 C45 -64.77(19)
C42 N4 S1 C45 77.75(19)
C50 C45 S1 O1 21.2(2)
C46 C45 S1 O1 -155.68(18)
C50 C45 S1 O2 151.24(18)
C46 C45 S1 O2 -25.6(2)
C50 C45 S1 N4 -93.87(19)
C46 C45 S1 N4 89.3(2)
C3 N2 Fe1 C38 94.95(15)
C7 N2 Fe1 C38 -100.59(15)
C3 N2 Fe1 C41 -79.9(5)
C7 N2 Fe1 C41 84.6(5)
C3 N2 Fe1 N1 -7.88(14)
C7 N2 Fe1 N1 156.58(15)
C3 N2 Fe1 N3 -160.91(16)
C7 N2 Fe1 N3 3.55(14)
C39 C38 Fe1 N2 171.60(18)
C44 C38 Fe1 N2 -9.7(2)
C39 C38 Fe1 C41 -9.30(19)
C44 C38 Fe1 C41 169.4(2)
C39 C38 Fe1 N1 -107.44(18)
C44 C38 Fe1 N1 71.3(2)
C39 C38 Fe1 N3 90.47(19)
C44 C38 Fe1 N3 -90.8(2)
C40B C41 Fe1 N2 158.1(5)
C40A C41 Fe1 N2 -161.0(4)
C40B C41 Fe1 C38 -16.9(3)
C40A C41 Fe1 C38 24.02(16)
C40B C41 Fe1 N1 87.9(3)
C40A C41 Fe1 N1 128.81(16)
C40B C41 Fe1 N3 -122.9(3)
C40A C41 Fe1 N3 -81.99(16)
C2 N1 Fe1 N2 10.97(14)
C14 N1 Fe1 N2 -177.31(17)
C2 N1 Fe1 C38 -91.48(15)
C14 N1 Fe1 C38 80.24(17)
C2 N1 Fe1 C41 -178.60(14)
C14 N1 Fe1 C41 -6.88(18)
C2 N1 Fe1 N3 58.90(19)
C14 N1 Fe1 N3 -129.38(16)
C8 N3 Fe1 N2 -7.38(14)
C26 N3 Fe1 N2 -174.78(16)
C8 N3 Fe1 C38 94.83(15)
C26 N3 Fe1 C38 -72.56(16)
C8 N3 Fe1 C41 -177.38(14)
C26 N3 Fe1 C41 15.22(16)
C8 N3 Fe1 N1 -55.34(19)
C26 N3 Fe1 N1 137.27(15)
C2 C1 C13A C12 48.5(4)
C13B C1 C13A C12 -51.6(4)
C13B C12 C13A C1 53.0(4)
C4 C12 C13A C1 -50.2(4)
C4 C12 C13B C1 44.1(5)
C13A C12 C13B C1 -51.3(4)
C13A C1 C13B C12 52.8(4)
C2 C1 C13B C12 -45.0(5)
C40B C43 C40A C39 -74.8(5)
N4 C43 C40A C39 30.3(3)
C40B C43 C40A C41 42.8(5)
N4 C43 C40A C41 147.9(2)
C38 C39 C40A C43 155.1(2)
C42 C39 C40A C43 -30.9(3)
C40B C39 C40A C43 64.1(4)
C38 C39 C40A C41 29.5(3)
C42 C39 C40A C41 -156.4(2)
C40B C39 C40A C41 -61.4(4)
C40B C41 C40A C43 -43.3(5)
Fe1 C41 C40A C43 -148.4(2)
C40B C41 C40A C39 72.1(5)
Fe1 C41 C40A C39 -33.0(2)
N4 C43 C40B C41 -142.7(5)
C40A C43 C40B C41 -54.0(5)
N4 C43 C40B C39 -30.6(5)
C40A C43 C40B C39 58.1(4)
C40A C41 C40B C43 53.0(5)
Fe1 C41 C40B C43 142.0(5)
C40A C41 C40B C39 -56.6(4)
Fe1 C41 C40B C39 32.3(5)
C38 C39 C40B C43 -174.4(3)
C40A C39 C40B C43 -66.3(4)
C42 C39 C40B C43 30.7(5)
C38 C39 C40B C41 -42.3(5)
C40A C39 C40B C41 65.8(4)
C42 C39 C40B C41 162.8(3)
